data_7048866
loop_
_publ_author_name
'Ren, Wenshan'
'Zhang, Shaohui'
'Xu, Ziyi'
'Ma, Xuebing'

_publ_section_title
;
 Reactivity of a \b-diketiminate-supported magnesium alkyl complex toward
 small molecules.
;
_journal_issue 9
_journal_name_full 'Dalton transactions (Cambridge, England : 2003)'
_journal_page_first 3109
_journal_page_last 3115
_journal_paper_doi 10.1039/c9dt00090a
_journal_volume 48
_journal_year 2019
_chemical_formula_moiety 'C37 H58 Mg N2 O Se'
_chemical_formula_sum 'C37 H58 Mg N2 O Se'
_chemical_formula_weight 650.12
_space_group_crystal_system triclinic
_space_group_IT_number 2
_space_group_name_Hall '-P 1'
_space_group_name_H-M_alt 'P -1'
_symmetry_space_group_name_Hall '-P 1'
_symmetry_space_group_name_H-M 'P -1'
_atom_sites_solution_hydrogens mixed
_atom_sites_solution_primary direct
_audit_creation_date 2018-12-01
_audit_creation_method
;
Olex2 1.2
(compiled 2016.11.07 svn.r3352 for OlexSys, GUI svn.r5261)
;
_audit_update_record
;
2018-12-17 deposited with the CCDC.
2019-02-05 downloaded from the CCDC.
;
_cell_angle_alpha 86.019(2)
_cell_angle_beta 80.490(2)
_cell_angle_gamma 84.668(2)
_cell_formula_units_Z 2
_cell_length_a 9.3835(3)
_cell_length_b 12.6275(3)
_cell_length_c 15.4945(5)
_cell_measurement_reflns_used 11988
_cell_measurement_temperature 150.00(10)
_cell_measurement_theta_max 28.8710
_cell_measurement_theta_min 3.8160
_cell_volume 1800.14(9)
_computing_molecular_graphics 'Olex2 (Dolomanov et al., 2009)'
_computing_publication_material 'Olex2 (Dolomanov et al., 2009)'
_computing_structure_refinement 'ShelXL (Sheldrick, 2015)'
_computing_structure_solution 'SIR2004 (Burla et al., 2007)'
_diffrn_ambient_temperature 150.00(10)
_diffrn_detector_area_resol_mean 8.0243
_diffrn_measured_fraction_theta_full 0.997
_diffrn_measured_fraction_theta_max 0.874
_diffrn_measurement_device_type 'SuperNova, Dual, Cu at home/near, EosS2'
_diffrn_measurement_method '\w scans'
_diffrn_radiation_monochromator mirror
_diffrn_radiation_type MoK\a
_diffrn_radiation_wavelength 0.71073
_diffrn_reflns_av_R_equivalents 0.0281
_diffrn_reflns_av_unetI/netI 0.0317
_diffrn_reflns_Laue_measured_fraction_full 0.997
_diffrn_reflns_Laue_measured_fraction_max 0.874
_diffrn_reflns_limit_h_max 12
_diffrn_reflns_limit_h_min -12
_diffrn_reflns_limit_k_max 17
_diffrn_reflns_limit_k_min -15
_diffrn_reflns_limit_l_max 21
_diffrn_reflns_limit_l_min -21
_diffrn_reflns_number 31682
_diffrn_reflns_point_group_measured_fraction_full 0.997
_diffrn_reflns_point_group_measured_fraction_max 0.874
_diffrn_reflns_theta_full 25.242
_diffrn_reflns_theta_max 29.497
_diffrn_reflns_theta_min 3.419
_exptl_absorpt_coefficient_mu 1.090
_exptl_absorpt_correction_T_max 1.00000
_exptl_absorpt_correction_T_min 0.90104
_exptl_absorpt_correction_type multi-scan
_exptl_absorpt_process_details
'CrysAlisPro 1.171.39.38a (Rigaku Oxford Diffraction, 2017) Empirical absorption correction using spherical harmonics, implemented in SCALE3 ABSPACK scaling algorithm.'
_exptl_crystal_colour 'clear light colourless'
_exptl_crystal_colour_lustre clear
_exptl_crystal_colour_modifier light
_exptl_crystal_colour_primary colourless
_exptl_crystal_density_diffrn 1.199
_exptl_crystal_density_method 'not measured'
_exptl_crystal_description block
_exptl_crystal_F_000 696
_exptl_crystal_size_max 0.15
_exptl_crystal_size_mid 0.15
_exptl_crystal_size_min 0.15
_refine_diff_density_max 0.712
_refine_diff_density_min -0.638
_refine_diff_density_rms 0.056
_refine_ls_extinction_method none
_refine_ls_goodness_of_fit_ref 1.029
_refine_ls_hydrogen_treatment mixed
_refine_ls_matrix_type full
_refine_ls_number_parameters 394
_refine_ls_number_reflns 8759
_refine_ls_number_restraints 1
_refine_ls_restrained_S_all 1.031
_refine_ls_R_factor_all 0.0508
_refine_ls_R_factor_gt 0.0395
_refine_ls_shift/su_max 0.001
_refine_ls_shift/su_mean 0.000
_refine_ls_structure_factor_coef Fsqd
_refine_ls_weighting_details 'w=1/[\s^2^(Fo^2^)+(0.0409P)^2^+1.2010P] where P=(Fo^2^+2Fc^2^)/3'
_refine_ls_weighting_scheme calc
_refine_ls_wR_factor_gt 0.0912
_refine_ls_wR_factor_ref 0.0966
_reflns_Friedel_coverage 0.000
_reflns_number_gt 7370
_reflns_number_total 8759
_reflns_threshold_expression 'I > 2\s(I)'
_cod_data_source_file c9dt00090a2.cif
_cod_data_source_block p-1
_cod_depositor_comments 'Adding full bibliography for 7048864--7048869.cif.'
_cod_database_code 7048866
_shelx_space_group_comment
;
The symmetry employed for this shelxl refinement is uniquely defined
by the following loop, which should always be used as a source of
symmetry information in preference to the above space-group names.
They are only intended as comments.
;
_olex2_refinement_description
;
1. Fixed Uiso
 At 1.2 times of:
  All C(H) groups, All C(H,H) groups
 At 1.5 times of:
  All C(H,H,H) groups
2. Rigid bond restraints
 Se1, C1
 with sigma for 1-2 distances of 0.0005 and sigma for 1-3 distances of 0.0005
3.a Ternary CH refined with riding coordinates:
 C31(H31), C14(H14), C7(H7), C24(H24)
3.b Secondary CH2 refined with riding coordinates:
 C1(H1A,H1B), C37(H37A,H37B), C34(H34A,H34B), C36(H36A,H36B), C2(H2A,H2B),
 C3(H3A,H3B), C35(H35A,H35B)
3.c Aromatic/amide H refined with riding coordinates:
 C10(H10), C29(H29), C27(H27), C12(H12), C11(H11), C28(H28)
3.d Idealised Me refined as rotating group:
 C18(H18A,H18B,H18C), C21(H21A,H21B,H21C), C9(H9A,H9B,H9C), C8(H8A,H8B,H8C),
 C32(H32A,H32B,H32C), C33(H33A,H33B,H33C), C26(H26A,H26B,H26C), C25(H25A,H25B,
 H25C), C15(H15A,H15B,H15C), C16(H16A,H16B,H16C), C4(H4A,H4B,H4C)
;
_shelx_shelxl_version_number 2017/1
_olex2_submission_special_instructions 'No special instructions were received'

loop_
_space_group_symop_operation_xyz
'x, y, z'
'-x, -y, -z'

loop_
_atom_site_label
_atom_site_type_symbol
_atom_site_fract_x
_atom_site_fract_y
_atom_site_fract_z
_atom_site_U_iso_or_equiv
_atom_site_adp_type
_atom_site_occupancy
_atom_site_site_symmetry_order
_atom_site_calc_flag
_atom_site_refinement_flags_posn
_atom_site_refinement_flags_adp
Se1 Se 0.30186(2) 0.76069(2) 0.11054(2) 0.03105(7) Uani 1 1 d . U
Mg1 Mg 0.47456(6) 0.71704(4) 0.21596(4) 0.01726(12) Uani 1 1 d . .
O1 O 0.67837(14) 0.74561(11) 0.15411(8) 0.0261(3) Uani 1 1 d . .
N1 N 0.48895(16) 0.56373(11) 0.26926(9) 0.0181(3) Uani 1 1 d . .
N2 N 0.46511(16) 0.78424(11) 0.33354(9) 0.0188(3) Uani 1 1 d . .
C17 C 0.53541(19) 0.73273(14) 0.39346(11) 0.0202(3) Uani 1 1 d . .
C20 C 0.55822(18) 0.54508(14) 0.33792(11) 0.0195(3) Uani 1 1 d . .
C19 C 0.5891(2) 0.62489(15) 0.38987(12) 0.0216(4) Uani 1 1 d . .
C5 C 0.3916(2) 0.88796(14) 0.35089(11) 0.0207(4) Uani 1 1 d . .
C22 C 0.4459(2) 0.47347(13) 0.23017(11) 0.0200(3) Uani 1 1 d . .
C30 C 0.3028(2) 0.44378(14) 0.25568(12) 0.0224(4) Uani 1 1 d . .
C6 C 0.4650(2) 0.98127(14) 0.33053(12) 0.0241(4) Uani 1 1 d . .
C18 C 0.5615(2) 0.78907(16) 0.47200(12) 0.0281(4) Uani 1 1 d . .
H18A H 0.629078 0.841799 0.453000 0.042 Uiso 1 1 calc GR .
H18B H 0.600438 0.738122 0.512727 0.042 Uiso 1 1 calc GR .
H18C H 0.471552 0.822951 0.500007 0.042 Uiso 1 1 calc GR .
C1 C 0.3498(3) 0.90389(17) 0.05965(14) 0.0367(5) Uani 1 1 d . U
H1A H 0.453911 0.907896 0.052373 0.044 Uiso 1 1 calc R .
H1B H 0.320917 0.914577 0.002193 0.044 Uiso 1 1 calc R .
C13 C 0.2424(2) 0.89419(15) 0.38408(13) 0.0257(4) Uani 1 1 d . .
C23 C 0.5427(2) 0.41812(14) 0.16630(12) 0.0249(4) Uani 1 1 d . .
C21 C 0.6095(2) 0.43211(15) 0.36570(13) 0.0274(4) Uani 1 1 d . .
H21A H 0.541857 0.383987 0.354870 0.041 Uiso 1 1 calc GR .
H21B H 0.615905 0.428000 0.427056 0.041 Uiso 1 1 calc GR .
H21C H 0.703201 0.412962 0.332720 0.041 Uiso 1 1 calc GR .
C31 C 0.1935(2) 0.50691(15) 0.32062(13) 0.0268(4) Uani 1 1 d . .
H31 H 0.213347 0.581968 0.310254 0.032 Uiso 1 1 calc R .
C10 C 0.3857(2) 1.07975(15) 0.34332(13) 0.0295(4) Uani 1 1 d . .
H10 H 0.432429 1.141929 0.329145 0.035 Uiso 1 1 calc R .
C29 C 0.2638(2) 0.35405(15) 0.22072(13) 0.0293(4) Uani 1 1 d . .
H29 H 0.170698 0.332511 0.237991 0.035 Uiso 1 1 calc R .
C14 C 0.1613(2) 0.79468(16) 0.40818(15) 0.0330(5) Uani 1 1 d . .
H14 H 0.221550 0.734895 0.380399 0.040 Uiso 1 1 calc R .
C7 C 0.6253(2) 0.97791(15) 0.29319(13) 0.0281(4) Uani 1 1 d . .
H7 H 0.665238 0.903493 0.296506 0.034 Uiso 1 1 calc R .
C24 C 0.6921(2) 0.45305(16) 0.13041(14) 0.0321(4) Uani 1 1 d . .
H24 H 0.710362 0.510732 0.165302 0.038 Uiso 1 1 calc R .
C27 C 0.4970(2) 0.32892(15) 0.13263(13) 0.0316(4) Uani 1 1 d . .
H27 H 0.560112 0.291261 0.090547 0.038 Uiso 1 1 calc R .
C12 C 0.1689(2) 0.99477(17) 0.39675(14) 0.0328(5) Uani 1 1 d . .
H12 H 0.070423 0.999992 0.419209 0.039 Uiso 1 1 calc R .
C11 C 0.2399(2) 1.08657(16) 0.37651(15) 0.0340(5) Uani 1 1 d . .
H11 H 0.189245 1.152832 0.385291 0.041 Uiso 1 1 calc R .
C37 C 0.8087(2) 0.72280(19) 0.19410(14) 0.0335(5) Uani 1 1 d . .
H37A H 0.793465 0.670088 0.242592 0.040 Uiso 1 1 calc R .
H37B H 0.837148 0.786922 0.215322 0.040 Uiso 1 1 calc R .
C34 C 0.7230(2) 0.77848(18) 0.06229(13) 0.0340(5) Uani 1 1 d . .
H34A H 0.702141 0.854675 0.052718 0.041 Uiso 1 1 calc R .
H34B H 0.672091 0.742071 0.025060 0.041 Uiso 1 1 calc R .
C36 C 0.9220(2) 0.6806(2) 0.12129(16) 0.0405(5) Uani 1 1 d . .
H36A H 0.914054 0.605679 0.114338 0.049 Uiso 1 1 calc R .
H36B H 1.018964 0.690074 0.131743 0.049 Uiso 1 1 calc R .
C28 C 0.3607(3) 0.29641(16) 0.16085(14) 0.0350(5) Uani 1 1 d . .
H28 H 0.333503 0.235460 0.139625 0.042 Uiso 1 1 calc R .
C9 C 0.6467(3) 1.01725(18) 0.19640(14) 0.0380(5) Uani 1 1 d . .
H9A H 0.590154 0.978397 0.165213 0.057 Uiso 1 1 calc GR .
H9B H 0.747315 1.006188 0.171656 0.057 Uiso 1 1 calc GR .
H9C H 0.615947 1.091807 0.191752 0.057 Uiso 1 1 calc GR .
C8 C 0.7092(2) 1.04234(18) 0.34547(15) 0.0377(5) Uani 1 1 d . .
H8A H 0.677557 1.116583 0.339240 0.057 Uiso 1 1 calc GR .
H8B H 0.811098 1.031959 0.323590 0.057 Uiso 1 1 calc GR .
H8C H 0.691491 1.018755 0.406240 0.057 Uiso 1 1 calc GR .
C32 C 0.0359(2) 0.4993(2) 0.30857(18) 0.0447(6) Uani 1 1 d . .
H32A H 0.026753 0.515093 0.248122 0.067 Uiso 1 1 calc GR .
H32B H -0.026472 0.549546 0.344174 0.067 Uiso 1 1 calc GR .
H32C H 0.008620 0.428588 0.325874 0.067 Uiso 1 1 calc GR .
C33 C 0.2092(3) 0.4752(2) 0.41465(14) 0.0446(6) Uani 1 1 d . .
H33A H 0.197392 0.400568 0.425898 0.067 Uiso 1 1 calc GR .
H33B H 0.136439 0.515355 0.453157 0.067 Uiso 1 1 calc GR .
H33C H 0.303611 0.489634 0.424645 0.067 Uiso 1 1 calc GR .
C2 C 0.2731(3) 0.99330(19) 0.11828(17) 0.0423(5) Uani 1 1 d . .
H2A H 0.295860 0.978159 0.176959 0.051 Uiso 1 1 calc R .
H2B H 0.312860 1.059928 0.096073 0.051 Uiso 1 1 calc R .
C26 C 0.6965(3) 0.4969(2) 0.03537(15) 0.0475(6) Uani 1 1 d . .
H26A H 0.677251 0.441879 0.000139 0.071 Uiso 1 1 calc GR .
H26B H 0.790617 0.520584 0.013327 0.071 Uiso 1 1 calc GR .
H26C H 0.624317 0.555670 0.033097 0.071 Uiso 1 1 calc GR .
C3 C 0.1104(3) 1.0080(2) 0.1241(2) 0.0495(6) Uani 1 1 d . .
H3A H 0.068349 0.945049 0.153194 0.059 Uiso 1 1 calc R .
H3B H 0.085980 1.015961 0.065466 0.059 Uiso 1 1 calc R .
C35 C 0.8853(3) 0.7485(2) 0.04203(17) 0.0507(6) Uani 1 1 d . .
H35A H 0.909029 0.708703 -0.010482 0.061 Uiso 1 1 calc R .
H35B H 0.938440 0.811777 0.033558 0.061 Uiso 1 1 calc R .
C25 C 0.8119(3) 0.3628(2) 0.1362(2) 0.0540(7) Uani 1 1 d . .
H25A H 0.803177 0.332327 0.195206 0.081 Uiso 1 1 calc GR .
H25B H 0.904989 0.390605 0.119942 0.081 Uiso 1 1 calc GR .
H25C H 0.802609 0.308901 0.097227 0.081 Uiso 1 1 calc GR .
C15 C 0.1395(3) 0.7697(2) 0.50751(18) 0.0510(6) Uani 1 1 d . .
H15A H 0.232146 0.758798 0.526729 0.076 Uiso 1 1 calc GR .
H15B H 0.089021 0.706424 0.521362 0.076 Uiso 1 1 calc GR .
H15C H 0.083559 0.828262 0.536640 0.076 Uiso 1 1 calc GR .
C16 C 0.0164(3) 0.8028(2) 0.3751(2) 0.0574(7) Uani 1 1 d . .
H16A H -0.047416 0.857798 0.404249 0.086 Uiso 1 1 calc GR .
H16B H -0.026190 0.736024 0.387056 0.086 Uiso 1 1 calc GR .
H16C H 0.031367 0.819745 0.313042 0.086 Uiso 1 1 calc GR .
C4 C 0.0450(3) 1.1063(2) 0.1749(2) 0.0565(7) Uani 1 1 d . .
H4A H 0.088756 1.168415 0.147370 0.085 Uiso 1 1 calc GR .
H4B H 0.063160 1.096434 0.234191 0.085 Uiso 1 1 calc GR .
H4C H -0.057643 1.115199 0.174647 0.085 Uiso 1 1 calc GR .
H19 H 0.642(2) 0.5992(16) 0.4324(13) 0.019(5) Uiso 1 1 d . .

loop_
_atom_site_aniso_label
_atom_site_aniso_U_11
_atom_site_aniso_U_22
_atom_site_aniso_U_33
_atom_site_aniso_U_23
_atom_site_aniso_U_13
_atom_site_aniso_U_12
Se1 0.03233(12) 0.03355(12) 0.03196(12) 0.00003(8) -0.01766(8) -0.00621(8)
Mg1 0.0199(3) 0.0161(3) 0.0162(3) -0.0016(2) -0.0040(2) -0.0012(2)
O1 0.0222(7) 0.0363(8) 0.0193(6) -0.0006(5) -0.0014(5) -0.0040(5)
N1 0.0211(7) 0.0166(7) 0.0166(7) -0.0025(5) -0.0029(6) -0.0010(5)
N2 0.0218(7) 0.0174(7) 0.0172(7) -0.0042(5) -0.0027(6) -0.0006(6)
C17 0.0208(8) 0.0237(9) 0.0166(8) -0.0027(7) -0.0024(6) -0.0042(7)
C20 0.0176(8) 0.0205(8) 0.0189(8) 0.0002(6) -0.0009(6) 0.0010(6)
C19 0.0229(9) 0.0256(9) 0.0170(8) -0.0012(7) -0.0073(7) 0.0012(7)
C5 0.0272(9) 0.0195(8) 0.0163(8) -0.0049(6) -0.0062(7) 0.0012(7)
C22 0.0278(9) 0.0141(8) 0.0189(8) 0.0003(6) -0.0075(7) -0.0009(7)
C30 0.0287(9) 0.0194(9) 0.0195(8) 0.0029(7) -0.0066(7) -0.0027(7)
C6 0.0317(10) 0.0221(9) 0.0201(9) -0.0052(7) -0.0071(7) -0.0020(7)
C18 0.0369(11) 0.0286(10) 0.0209(9) -0.0057(7) -0.0102(8) -0.0009(8)
C1 0.0496(13) 0.0338(8) 0.0285(11) 0.0075(8) -0.0145(10) -0.0048(9)
C13 0.0292(10) 0.0215(9) 0.0267(10) -0.0069(7) -0.0042(8) 0.0000(7)
C23 0.0301(10) 0.0195(9) 0.0249(9) -0.0029(7) -0.0044(8) -0.0001(7)
C21 0.0318(10) 0.0218(9) 0.0284(10) 0.0004(7) -0.0091(8) 0.0046(8)
C31 0.0237(9) 0.0254(10) 0.0310(10) -0.0019(8) -0.0028(8) -0.0041(7)
C10 0.0407(11) 0.0197(9) 0.0297(10) -0.0052(8) -0.0085(9) -0.0031(8)
C29 0.0368(11) 0.0247(10) 0.0281(10) 0.0019(8) -0.0074(8) -0.0104(8)
C14 0.0245(10) 0.0266(10) 0.0457(13) -0.0115(9) 0.0037(9) -0.0002(8)
C7 0.0329(10) 0.0228(9) 0.0296(10) -0.0053(8) -0.0042(8) -0.0062(8)
C24 0.0317(11) 0.0296(11) 0.0338(11) -0.0140(8) 0.0031(9) -0.0031(8)
C27 0.0442(12) 0.0226(10) 0.0278(10) -0.0091(8) -0.0024(9) -0.0021(8)
C12 0.0289(10) 0.0313(11) 0.0378(12) -0.0113(9) -0.0040(9) 0.0044(8)
C11 0.0400(12) 0.0221(10) 0.0397(12) -0.0096(8) -0.0084(9) 0.0081(8)
C37 0.0221(10) 0.0469(13) 0.0332(11) -0.0041(9) -0.0067(8) -0.0057(9)
C34 0.0402(12) 0.0381(12) 0.0215(10) 0.0006(8) 0.0024(9) -0.0070(9)
C36 0.0217(10) 0.0489(14) 0.0497(14) -0.0073(11) 0.0017(9) -0.0065(9)
C28 0.0526(14) 0.0222(10) 0.0328(11) -0.0059(8) -0.0078(10) -0.0119(9)
C9 0.0442(13) 0.0397(12) 0.0302(11) -0.0052(9) -0.0002(9) -0.0110(10)
C8 0.0367(12) 0.0390(12) 0.0408(13) -0.0102(10) -0.0086(10) -0.0107(9)
C32 0.0300(12) 0.0507(15) 0.0546(15) -0.0067(11) -0.0135(10) 0.0049(10)
C33 0.0335(12) 0.0721(17) 0.0261(11) -0.0033(11) -0.0017(9) 0.0016(11)
C2 0.0442(13) 0.0407(13) 0.0443(13) 0.0041(10) -0.0135(11) -0.0091(10)
C26 0.0588(16) 0.0491(14) 0.0351(13) -0.0096(11) 0.0054(11) -0.0248(12)
C3 0.0438(14) 0.0381(13) 0.0693(18) 0.0059(12) -0.0198(13) -0.0049(11)
C35 0.0396(14) 0.0622(17) 0.0441(14) 0.0029(12) 0.0119(11) -0.0090(12)
C25 0.0368(13) 0.0512(16) 0.0709(19) -0.0240(13) 0.0012(12) 0.0101(11)
C15 0.0524(16) 0.0379(13) 0.0602(17) 0.0116(12) -0.0060(13) -0.0075(11)
C16 0.0473(15) 0.0603(17) 0.0711(19) 0.0019(14) -0.0220(14) -0.0213(13)
C4 0.0458(15) 0.0499(16) 0.073(2) 0.0043(14) -0.0089(14) -0.0051(12)

loop_
_atom_type_symbol
_atom_type_description
_atom_type_scat_dispersion_real
_atom_type_scat_dispersion_imag
_atom_type_scat_source
C C 0.0033 0.0016 'International Tables Vol C Tables 4.2.6.8 and 6.1.1.4'
H H 0.0000 0.0000 'International Tables Vol C Tables 4.2.6.8 and 6.1.1.4'
Mg Mg 0.0486 0.0363 'International Tables Vol C Tables 4.2.6.8 and 6.1.1.4'
N N 0.0061 0.0033 'International Tables Vol C Tables 4.2.6.8 and 6.1.1.4'
O O 0.0106 0.0060 'International Tables Vol C Tables 4.2.6.8 and 6.1.1.4'
Se Se -0.0929 2.2259 'International Tables Vol C Tables 4.2.6.8 and 6.1.1.4'

loop_
_geom_angle_atom_site_label_1
_geom_angle_atom_site_label_2
_geom_angle_atom_site_label_3
_geom_angle
C1 Se1 Mg1 103.61(7)
O1 Mg1 Se1 108.68(4)
O1 Mg1 N1 106.36(6)
O1 Mg1 N2 102.17(6)
N1 Mg1 Se1 117.33(5)
N2 Mg1 Se1 125.92(5)
N2 Mg1 N1 93.97(6)
C37 O1 Mg1 124.06(12)
C37 O1 C34 107.85(15)
C34 O1 Mg1 127.69(12)
C20 N1 Mg1 117.39(11)
C20 N1 C22 118.15(14)
C22 N1 Mg1 123.93(11)
C17 N2 Mg1 118.49(12)
C17 N2 C5 119.40(14)
C5 N2 Mg1 122.02(11)
N2 C17 C19 123.78(16)
N2 C17 C18 120.44(16)
C19 C17 C18 115.79(16)
N1 C20 C19 124.35(16)
N1 C20 C21 120.54(16)
C19 C20 C21 115.11(16)
C17 C19 C20 129.91(16)
C17 C19 H19 116.1(12)
C20 C19 H19 113.3(12)
C6 C5 N2 121.11(16)
C13 C5 N2 118.19(16)
C13 C5 C6 120.60(16)
C30 C22 N1 118.63(15)
C23 C22 N1 120.84(16)
C23 C22 C30 120.50(16)
C22 C30 C31 121.29(16)
C29 C30 C22 118.39(17)
C29 C30 C31 120.32(17)
C5 C6 C7 122.16(16)
C10 C6 C5 118.48(18)
C10 C6 C7 119.34(17)
C17 C18 H18A 109.5
C17 C18 H18B 109.5
C17 C18 H18C 109.5
H18A C18 H18B 109.5
H18A C18 H18C 109.5
H18B C18 H18C 109.5
Se1 C1 H1A 109.2
Se1 C1 H1B 109.2
H1A C1 H1B 107.9
C2 C1 Se1 111.84(15)
C2 C1 H1A 109.2
C2 C1 H1B 109.2
C5 C13 C14 121.64(16)
C12 C13 C5 118.51(18)
C12 C13 C14 119.84(18)
C22 C23 C24 122.58(16)
C27 C23 C22 118.53(18)
C27 C23 C24 118.86(17)
C20 C21 H21A 109.5
C20 C21 H21B 109.5
C20 C21 H21C 109.5
H21A C21 H21B 109.5
H21A C21 H21C 109.5
H21B C21 H21C 109.5
C30 C31 H31 107.2
C30 C31 C32 113.22(17)
C32 C31 H31 107.2
C33 C31 C30 112.38(17)
C33 C31 H31 107.2
C33 C31 C32 109.20(18)
C6 C10 H10 119.3
C11 C10 C6 121.31(19)
C11 C10 H10 119.3
C30 C29 H29 119.4
C28 C29 C30 121.24(19)
C28 C29 H29 119.4
C13 C14 H14 107.6
C13 C14 C15 110.69(18)
C13 C14 C16 112.68(19)
C15 C14 H14 107.6
C16 C14 H14 107.6
C16 C14 C15 110.3(2)
C6 C7 H7 107.8
C6 C7 C9 110.35(17)
C6 C7 C8 112.27(16)
C9 C7 H7 107.8
C9 C7 C8 110.53(17)
C8 C7 H7 107.8
C23 C24 H24 108.1
C23 C24 C26 109.71(18)
C23 C24 C25 112.41(19)
C26 C24 H24 108.1
C26 C24 C25 110.4(2)
C25 C24 H24 108.1
C23 C27 H27 119.5
C28 C27 C23 121.02(18)
C28 C27 H27 119.5
C13 C12 H12 119.4
C11 C12 C13 121.2(2)
C11 C12 H12 119.4
C10 C11 C12 119.88(18)
C10 C11 H11 120.1
C12 C11 H11 120.1
O1 C37 H37A 110.9
O1 C37 H37B 110.9
O1 C37 C36 104.40(17)
H37A C37 H37B 108.9
C36 C37 H37A 110.9
C36 C37 H37B 110.9
O1 C34 H34A 110.5
O1 C34 H34B 110.5
O1 C34 C35 106.24(18)
H34A C34 H34B 108.7
C35 C34 H34A 110.5
C35 C34 H34B 110.5
C37 C36 H36A 111.3
C37 C36 H36B 111.3
C37 C36 C35 102.40(19)
H36A C36 H36B 109.2
C35 C36 H36A 111.3
C35 C36 H36B 111.3
C29 C28 H28 119.9
C27 C28 C29 120.14(18)
C27 C28 H28 119.9
C7 C9 H9A 109.5
C7 C9 H9B 109.5
C7 C9 H9C 109.5
H9A C9 H9B 109.5
H9A C9 H9C 109.5
H9B C9 H9C 109.5
C7 C8 H8A 109.5
C7 C8 H8B 109.5
C7 C8 H8C 109.5
H8A C8 H8B 109.5
H8A C8 H8C 109.5
H8B C8 H8C 109.5
C31 C32 H32A 109.5
C31 C32 H32B 109.5
C31 C32 H32C 109.5
H32A C32 H32B 109.5
H32A C32 H32C 109.5
H32B C32 H32C 109.5
C31 C33 H33A 109.5
C31 C33 H33B 109.5
C31 C33 H33C 109.5
H33A C33 H33B 109.5
H33A C33 H33C 109.5
H33B C33 H33C 109.5
C1 C2 H2A 108.5
C1 C2 H2B 108.5
H2A C2 H2B 107.5
C3 C2 C1 115.3(2)
C3 C2 H2A 108.5
C3 C2 H2B 108.5
C24 C26 H26A 109.5
C24 C26 H26B 109.5
C24 C26 H26C 109.5
H26A C26 H26B 109.5
H26A C26 H26C 109.5
H26B C26 H26C 109.5
C2 C3 H3A 109.3
C2 C3 H3B 109.3
C2 C3 C4 111.8(2)
H3A C3 H3B 107.9
C4 C3 H3A 109.3
C4 C3 H3B 109.3
C34 C35 H35A 110.7
C34 C35 H35B 110.7
C36 C35 C34 105.24(18)
C36 C35 H35A 110.7
C36 C35 H35B 110.7
H35A C35 H35B 108.8
C24 C25 H25A 109.5
C24 C25 H25B 109.5
C24 C25 H25C 109.5
H25A C25 H25B 109.5
H25A C25 H25C 109.5
H25B C25 H25C 109.5
C14 C15 H15A 109.5
C14 C15 H15B 109.5
C14 C15 H15C 109.5
H15A C15 H15B 109.5
H15A C15 H15C 109.5
H15B C15 H15C 109.5
C14 C16 H16A 109.5
C14 C16 H16B 109.5
C14 C16 H16C 109.5
H16A C16 H16B 109.5
H16A C16 H16C 109.5
H16B C16 H16C 109.5
C3 C4 H4A 109.5
C3 C4 H4B 109.5
C3 C4 H4C 109.5
H4A C4 H4B 109.5
H4A C4 H4C 109.5
H4B C4 H4C 109.5

loop_
_geom_bond_atom_site_label_1
_geom_bond_atom_site_label_2
_geom_bond_distance
Se1 Mg1 2.4863(6)
Se1 C1 1.982(2)
Mg1 O1 2.0447(14)
Mg1 N1 2.0529(15)
Mg1 N2 2.0481(15)
O1 C37 1.457(2)
O1 C34 1.458(2)
N1 C20 1.332(2)
N1 C22 1.446(2)
N2 C17 1.326(2)
N2 C5 1.443(2)
C17 C19 1.409(3)
C17 C18 1.516(2)
C20 C19 1.411(2)
C20 C21 1.519(2)
C19 H19 0.91(2)
C5 C6 1.410(3)
C5 C13 1.407(3)
C22 C30 1.413(3)
C22 C23 1.405(3)
C30 C31 1.522(3)
C30 C29 1.393(3)
C6 C10 1.397(3)
C6 C7 1.518(3)
C18 H18A 0.9600
C18 H18B 0.9600
C18 H18C 0.9600
C1 H1A 0.9700
C1 H1B 0.9700
C1 C2 1.547(3)
C13 C14 1.522(3)
C13 C12 1.398(3)
C23 C24 1.515(3)
C23 C27 1.403(3)
C21 H21A 0.9600
C21 H21B 0.9600
C21 H21C 0.9600
C31 H31 0.9800
C31 C32 1.534(3)
C31 C33 1.511(3)
C10 H10 0.9300
C10 C11 1.377(3)
C29 H29 0.9300
C29 C28 1.382(3)
C14 H14 0.9800
C14 C15 1.533(3)
C14 C16 1.523(3)
C7 H7 0.9800
C7 C9 1.534(3)
C7 C8 1.536(3)
C24 H24 0.9800
C24 C26 1.532(3)
C24 C25 1.534(3)
C27 H27 0.9300
C27 C28 1.373(3)
C12 H12 0.9300
C12 C11 1.382(3)
C11 H11 0.9300
C37 H37A 0.9700
C37 H37B 0.9700
C37 C36 1.506(3)
C34 H34A 0.9700
C34 H34B 0.9700
C34 C35 1.521(3)
C36 H36A 0.9700
C36 H36B 0.9700
C36 C35 1.517(4)
C28 H28 0.9300
C9 H9A 0.9600
C9 H9B 0.9600
C9 H9C 0.9600
C8 H8A 0.9600
C8 H8B 0.9600
C8 H8C 0.9600
C32 H32A 0.9600
C32 H32B 0.9600
C32 H32C 0.9600
C33 H33A 0.9600
C33 H33B 0.9600
C33 H33C 0.9600
C2 H2A 0.9700
C2 H2B 0.9700
C2 C3 1.509(3)
C26 H26A 0.9600
C26 H26B 0.9600
C26 H26C 0.9600
C3 H3A 0.9700
C3 H3B 0.9700
C3 C4 1.538(4)
C35 H35A 0.9700
C35 H35B 0.9700
C25 H25A 0.9600
C25 H25B 0.9600
C25 H25C 0.9600
C15 H15A 0.9600
C15 H15B 0.9600
C15 H15C 0.9600
C16 H16A 0.9600
C16 H16B 0.9600
C16 H16C 0.9600
C4 H4A 0.9600
C4 H4B 0.9600
C4 H4C 0.9600
